data_4301177
loop_
_publ_author_name
'Sen Wang'
'T. David Westmoreland'

_publ_section_title
;
Correlation of Relaxivity with Coordination Number in Six-, Seven-, and
Eight-Coordinate Mn(II) Complexes of Pendant-Arm Cyclen Derivatives
;
_journal_name_full 'Inorganic Chemistry'
_journal_page_first 719
_journal_page_last 727
_journal_paper_doi 10.1021/ic8003068
_journal_volume 48
_journal_year 2009
_chemical_formula_moiety 'C16 H34.14 Mn N7.17 O4, Cl4 Mn'
_chemical_formula_sum 'C16 H34.14 Cl4 Mn2 N7.17 O4'
_chemical_formula_weight 642.73
_chemical_name_common '[Mn(DO3AM)]{MnCl4]'
_chemical_name_systematic
; 
 ? 
;
_space_group_IT_number 14
_symmetry_cell_setting monoclinic
_symmetry_space_group_name_Hall '-P 2yn'
_symmetry_space_group_name_H-M 'P 1 21/n 1'
_atom_sites_solution_hydrogens geom
_atom_sites_solution_primary direct
_atom_sites_solution_secondary difmap
_audit_creation_method SHELXL-97
_cell_angle_alpha 90.00
_cell_angle_beta 99.254(2)
_cell_angle_gamma 90.00
_cell_formula_units_Z 4
_cell_length_a 8.3646(8)
_cell_length_b 19.483(2)
_cell_length_c 16.3627(16)
_cell_measurement_reflns_used 2813
_cell_measurement_temperature 173(2)
_cell_measurement_theta_max 25.01
_cell_measurement_theta_min 2.52
_cell_volume 2631.9(5)
_computing_cell_refinement 'Bruker SMART'
_computing_data_collection 'Bruker SMART'
_computing_data_reduction 'Bruker SAINT'
_computing_molecular_graphics 'Bruker SHELXTL'
_computing_publication_material 'Bruker SHELXTL'
_computing_structure_refinement SHELXL97
_computing_structure_solution SIR2
_diffrn_ambient_temperature 173(2)
_diffrn_measured_fraction_theta_full 0.996
_diffrn_measured_fraction_theta_max 0.996
_diffrn_measurement_device_type 'Bruker CCD area detector'
_diffrn_measurement_method 'phi and omega scans'
_diffrn_radiation_monochromator graphite
_diffrn_radiation_source 'fine-focus sealed tube'
_diffrn_radiation_type MoK\a
_diffrn_radiation_wavelength 0.71073
_diffrn_reflns_av_R_equivalents 0.0268
_diffrn_reflns_av_sigmaI/netI 0.0332
_diffrn_reflns_limit_h_max 9
_diffrn_reflns_limit_h_min -7
_diffrn_reflns_limit_k_max 23
_diffrn_reflns_limit_k_min -20
_diffrn_reflns_limit_l_max 19
_diffrn_reflns_limit_l_min -18
_diffrn_reflns_number 13095
_diffrn_reflns_theta_full 25.03
_diffrn_reflns_theta_max 25.03
_diffrn_reflns_theta_min 1.64
_exptl_absorpt_coefficient_mu 1.402
_exptl_absorpt_correction_T_max 0.880
_exptl_absorpt_correction_T_min 0.774
_exptl_absorpt_correction_type multi-scan
_exptl_absorpt_process_details 'SADABS 2.03 (Sheldrick, 2000)'
_exptl_crystal_colour colourless
_exptl_crystal_density_diffrn 1.622
_exptl_crystal_density_method 'not measured'
_exptl_crystal_description block
_exptl_crystal_F_000 1321
_exptl_crystal_size_max 0.16
_exptl_crystal_size_mid 0.16
_exptl_crystal_size_min 0.06
_refine_diff_density_max 1.099
_refine_diff_density_min -0.657
_refine_diff_density_rms 0.083
_refine_ls_extinction_method none
_refine_ls_goodness_of_fit_ref 1.146
_refine_ls_hydrogen_treatment constr
_refine_ls_matrix_type full
_refine_ls_number_parameters 316
_refine_ls_number_reflns 4626
_refine_ls_number_restraints 21
_refine_ls_restrained_S_all 1.145
_refine_ls_R_factor_all 0.0673
_refine_ls_R_factor_gt 0.0536
_refine_ls_shift/su_max 0.001
_refine_ls_shift/su_mean 0.000
_refine_ls_structure_factor_coef Fsqd
_refine_ls_weighting_details 'calc w=1/[\s^2^(Fo^2^)+(0.0288P)^2^+9.3523P] where P=(Fo^2^+2Fc^2^)/3'
_refine_ls_weighting_scheme calc
_refine_ls_wR_factor_gt 0.1177
_refine_ls_wR_factor_ref 0.1230
_reflns_number_gt 3850
_reflns_number_total 4626
_reflns_threshold_expression >2sigma(I)
_cod_data_source_file ic8003068_si_002_2.cif
_cod_data_source_block 02085
_cod_depositor_comments
;
The following automatic conversions were performed:
'_symmetry_cell_setting' value 'Monoclinic' changed to 'monoclinic'
according to '/home/saulius/struct/CIF-dictionaries/cif_core.dic'
dictionary named 'cif_core.dic' version 2.4.1 from 2010-06-29.

Automatic conversion script
Id: cif_fix_enum 1527 2010-12-29 10:47:43Z saulius 
;
_cod_original_sg_symbol_H-M 'P 21/n'
_cod_database_code 4301177

loop_
_symmetry_equiv_pos_as_xyz
'x, y, z'
'-x+1/2, y+1/2, -z+1/2'
'-x, -y, -z'
'x-1/2, -y-1/2, z-1/2'

loop_
_atom_site_label
_atom_site_type_symbol
_atom_site_fract_x
_atom_site_fract_y
_atom_site_fract_z
_atom_site_U_iso_or_equiv
_atom_site_adp_type
_atom_site_occupancy
_atom_site_symmetry_multiplicity
_atom_site_calc_flag
_atom_site_refinement_flags
_atom_site_disorder_assembly
_atom_site_disorder_group
Mn1 Mn 0.29808(8) 0.46074(4) 0.78283(4) 0.0344(2) Uani 1 1 d . . .
N1 N 0.2575(5) 0.4947(2) 0.6385(2) 0.0389(10) Uani 1 1 d . B .
C2 C 0.2492(6) 0.4334(3) 0.5847(3) 0.0392(12) Uani 1 1 d . . .
H2A H 0.3599 0.4202 0.5768 0.047 Uiso 1 1 calc R B .
H2B H 0.1862 0.4445 0.5298 0.047 Uiso 1 1 calc R . .
C3 C 0.1700(6) 0.3738(3) 0.6224(3) 0.0376(12) Uani 1 1 d . B .
H3A H 0.0555 0.3852 0.6247 0.045 Uiso 1 1 calc R . .
H3B H 0.1718 0.3327 0.5869 0.045 Uiso 1 1 calc R . .
C5 C 0.1594(6) 0.3115(3) 0.7514(3) 0.0371(12) Uani 1 1 d . . .
H5A H 0.2333 0.2877 0.7958 0.045 Uiso 1 1 calc R B .
H5B H 0.1078 0.2761 0.7123 0.045 Uiso 1 1 calc R . .
C6 C 0.0288(5) 0.3483(3) 0.7894(3) 0.0345(11) Uani 1 1 d . B .
H6A H -0.0545 0.3662 0.7446 0.041 Uiso 1 1 calc R . .
H6B H -0.0243 0.3152 0.8223 0.041 Uiso 1 1 calc R . .
N7 N 0.0958(4) 0.4059(2) 0.8434(2) 0.0313(9) Uani 1 1 d . B .
C8 C -0.0326(6) 0.4562(3) 0.8545(3) 0.0375(11) Uani 1 1 d . . .
H8A H 0.0005 0.4821 0.9065 0.045 Uiso 1 1 calc R B .
H8B H -0.1343 0.4315 0.8589 0.045 Uiso 1 1 calc R . .
C9 C -0.0619(6) 0.5057(3) 0.7825(3) 0.0434(13) Uani 1 1 d . B .
H9A H -0.1048 0.4805 0.7311 0.052 Uiso 1 1 calc R A 2
H9B H -0.1433 0.5403 0.7923 0.052 Uiso 1 1 calc R A 2
O1S O 0.0872(8) 0.6103(3) 0.9299(4) 0.0828(19) Uiso 0.827(6) 1 d PD B 1
H1S H 0.0512 0.6427 0.8983 0.124 Uiso 0.827(6) 1 calc PRD B 1
C2S C 0.2396(11) 0.6291(5) 0.9757(5) 0.072(2) Uiso 0.827(6) 1 d P B 1
H2S1 H 0.3028 0.5875 0.9945 0.086 Uiso 0.827(6) 1 calc PR B 1
H2S2 H 0.2239 0.6560 1.0251 0.086 Uiso 0.827(6) 1 calc PR B 1
C3S C 0.3310(13) 0.6723(6) 0.9197(7) 0.082(3) Uiso 0.827(6) 1 d P B 1
H3S1 H 0.4368 0.6856 0.9505 0.124 Uiso 0.827(6) 1 calc PR B 1
H3S2 H 0.2681 0.7136 0.9018 0.124 Uiso 0.827(6) 1 calc PR B 1
H3S3 H 0.3464 0.6452 0.8711 0.124 Uiso 0.827(6) 1 calc PR B 1
N10 N 0.0908(5) 0.5403(2) 0.7726(3) 0.0434(11) Uani 1 1 d D B 2
H10A H 0.1129 0.5699 0.8139 0.052 Uiso 0.827(6) 1 d PR B 2
C51' C 0.091(4) 0.593(2) 0.839(3) 0.107(18) Uiso 0.173(6) 1 d PD B 2
H51A H 0.0625 0.5716 0.8892 0.129 Uiso 0.173(6) 1 calc PR B 2
H51B H 0.0087 0.6288 0.8198 0.129 Uiso 0.173(6) 1 calc PR B 2
C52' C 0.257(3) 0.6262(15) 0.8585(18) 0.057(9) Uiso 0.173(6) 1 d PD B 2
O51' O 0.368(3) 0.6025(12) 0.8236(14) 0.057(7) Uiso 0.173(6) 1 d PD B 2
N51' N 0.269(5) 0.668(2) 0.921(2) 0.082(3) Uiso 0.173(6) 1 d PD B 2
C11 C 0.0799(7) 0.5799(3) 0.6948(3) 0.0480(14) Uani 1 1 d . . .
H11A H 0.1646 0.6158 0.7011 0.058 Uiso 1 1 calc R B 2
H11B H -0.0270 0.6027 0.6827 0.058 Uiso 1 1 calc R B 2
C12 C 0.1016(6) 0.5331(3) 0.6240(3) 0.0429(13) Uani 1 1 d . B .
H12A H 0.0109 0.4999 0.6150 0.051 Uiso 1 1 calc R . .
H12B H 0.0968 0.5609 0.5729 0.051 Uiso 1 1 calc R . .
C21 C 0.3997(8) 0.5369(3) 0.6269(3) 0.0302(13) Uani 0.827(6) 1 d PD B 1
H21A H 0.3657 0.5726 0.5847 0.036 Uiso 0.827(6) 1 calc PR B 1
H21B H 0.4814 0.5074 0.6066 0.036 Uiso 0.827(6) 1 calc PR B 1
C22 C 0.4750(8) 0.5709(3) 0.7079(4) 0.0292(15) Uani 0.827(6) 1 d PD B 1
O21 O 0.4709(5) 0.5421(2) 0.7754(2) 0.0319(10) Uani 0.827(6) 1 d PD B 1
N21 N 0.5515(6) 0.6291(3) 0.7021(3) 0.0396(14) Uani 0.827(6) 1 d PD B 1
H21C H 0.6024 0.6492 0.7471 0.048 Uiso 0.827(6) 1 calc PR B 1
H21D H 0.5520 0.6480 0.6533 0.048 Uiso 0.827(6) 1 calc PR B 1
C21' C 0.347(3) 0.5658(16) 0.6324(17) 0.032(8) Uiso 0.173(6) 1 d PD B 2
H21E H 0.3612 0.5760 0.5747 0.039 Uiso 0.173(6) 1 calc PR B 2
H21F H 0.2871 0.6040 0.6537 0.039 Uiso 0.173(6) 1 calc PR B 2
C22' C 0.507(3) 0.5533(13) 0.6869(16) 0.023(9) Uiso 0.173(6) 1 d PD B 2
O21' O 0.521(3) 0.5107(11) 0.7434(14) 0.049(6) Uiso 0.173(6) 1 d PD B 2
N21' N 0.624(4) 0.5939(18) 0.671(2) 0.085(11) Uiso 0.173(6) 1 d PD B 2
H21G H 0.7207 0.5916 0.7013 0.102 Uiso 0.173(6) 1 calc PR B 2
H21H H 0.6059 0.6232 0.6294 0.102 Uiso 0.173(6) 1 calc PR B 2
N4 N 0.2553(4) 0.3583(2) 0.7070(2) 0.0328(9) Uani 1 1 d D B .
C31 C 0.4148(6) 0.3263(3) 0.7043(3) 0.0402(12) Uani 1 1 d D . .
H31A H 0.4671 0.3485 0.6611 0.048 Uiso 1 1 calc R B .
H31B H 0.4008 0.2769 0.6908 0.048 Uiso 1 1 calc R . .
C32 C 0.5195(6) 0.3349(3) 0.7879(3) 0.0360(11) Uani 1 1 d D B .
O31 O 0.5006(4) 0.38473(19) 0.8321(2) 0.0426(9) Uani 1 1 d D B .
N31 N 0.6299(5) 0.2870(2) 0.8097(3) 0.0445(11) Uani 1 1 d D . .
H31 H 0.6943 0.2897 0.8577 0.053 Uiso 1 1 calc RD B .
H32 H 0.6389 0.2524 0.7762 0.053 Uiso 1 1 calc RD . .
C41 C 0.1805(5) 0.3828(2) 0.9248(3) 0.0311(10) Uani 1 1 d . . .
H41A H 0.2407 0.3399 0.9181 0.037 Uiso 1 1 calc R B .
H41B H 0.1005 0.3730 0.9618 0.037 Uiso 1 1 calc R . .
C42 C 0.2973(5) 0.4379(3) 0.9631(3) 0.0324(11) Uani 1 1 d . B .
N41 N 0.3422(5) 0.4356(2) 1.0438(2) 0.0383(10) Uani 1 1 d D . .
H41 H 0.4106 0.4663 1.0686 0.046 Uiso 1 1 calc RD B .
H42 H 0.3040 0.4034 1.0731 0.046 Uiso 1 1 calc RD . .
O41 O 0.3474(4) 0.48202(17) 0.91898(19) 0.0358(8) Uani 1 1 d . B .
Mn2 Mn 0.80517(9) 0.79746(4) 0.96330(4) 0.0338(2) Uani 1 1 d . . .
Cl1 Cl 1.07685(15) 0.78431(7) 1.03230(8) 0.0437(3) Uani 1 1 d . . .
Cl2 Cl 0.77365(18) 0.70862(7) 0.85959(8) 0.0482(3) Uani 1 1 d . . .
Cl3 Cl 0.62101(17) 0.78519(7) 1.05474(9) 0.0505(4) Uani 1 1 d . . .
Cl4 Cl 0.78177(14) 0.90797(7) 0.90315(7) 0.0374(3) Uani 1 1 d . . .

loop_
_atom_site_aniso_label
_atom_site_aniso_U_11
_atom_site_aniso_U_22
_atom_site_aniso_U_33
_atom_site_aniso_U_23
_atom_site_aniso_U_13
_atom_site_aniso_U_12
Mn1 0.0244(4) 0.0556(5) 0.0220(4) 0.0064(3) -0.0001(3) -0.0060(3)
N1 0.029(2) 0.055(3) 0.030(2) 0.0101(19) -0.0044(17) -0.010(2)
C2 0.033(3) 0.061(3) 0.021(2) 0.003(2) -0.003(2) -0.001(2)
C3 0.029(3) 0.057(3) 0.024(2) -0.002(2) -0.0051(19) 0.001(2)
C5 0.030(3) 0.050(3) 0.029(2) 0.001(2) -0.001(2) -0.006(2)
C6 0.024(2) 0.048(3) 0.029(2) 0.003(2) -0.0002(19) -0.008(2)
N7 0.025(2) 0.045(2) 0.0229(19) 0.0023(17) 0.0016(15) -0.0054(18)
C8 0.026(2) 0.048(3) 0.039(3) 0.000(2) 0.005(2) 0.000(2)
C9 0.028(3) 0.056(3) 0.044(3) 0.006(3) -0.002(2) 0.004(2)
N10 0.043(3) 0.049(3) 0.034(2) 0.004(2) -0.0050(19) -0.008(2)
C11 0.055(4) 0.046(3) 0.039(3) 0.011(2) -0.004(3) -0.009(3)
C12 0.045(3) 0.048(3) 0.031(3) 0.010(2) -0.007(2) -0.008(3)
C21 0.032(3) 0.035(4) 0.022(3) 0.004(2) 0.001(2) -0.002(3)
C22 0.025(3) 0.039(4) 0.023(3) 0.000(3) 0.003(3) -0.002(3)
O21 0.031(2) 0.046(3) 0.019(2) 0.0001(18) 0.0030(16) -0.0099(19)
N21 0.049(3) 0.044(3) 0.024(2) 0.003(2) -0.002(2) -0.014(3)
N4 0.0196(19) 0.054(3) 0.0233(19) 0.0012(18) -0.0018(15) 0.0003(18)
C31 0.025(2) 0.064(4) 0.030(3) 0.001(2) 0.002(2) 0.007(2)
C32 0.025(2) 0.054(3) 0.030(2) 0.006(2) 0.007(2) -0.004(2)
O31 0.0281(18) 0.054(2) 0.041(2) 0.0039(18) -0.0078(15) -0.0030(16)
N31 0.030(2) 0.070(3) 0.032(2) 0.000(2) -0.0011(17) 0.009(2)
C41 0.027(2) 0.041(3) 0.025(2) 0.003(2) 0.0036(19) -0.005(2)
C42 0.025(2) 0.043(3) 0.028(2) 0.004(2) 0.0023(19) 0.002(2)
N41 0.041(2) 0.050(3) 0.023(2) 0.0044(18) 0.0016(17) -0.013(2)
O41 0.0335(18) 0.046(2) 0.0263(17) 0.0055(15) 0.0010(14) -0.0117(16)
Mn2 0.0292(4) 0.0425(4) 0.0285(4) 0.0017(3) 0.0015(3) 0.0008(3)
Cl1 0.0321(6) 0.0620(9) 0.0344(6) 0.0003(6) -0.0024(5) 0.0082(6)
Cl2 0.0596(9) 0.0524(8) 0.0322(6) -0.0058(6) 0.0063(6) -0.0156(7)
Cl3 0.0510(8) 0.0542(9) 0.0511(8) 0.0120(7) 0.0223(6) 0.0106(7)
Cl4 0.0273(6) 0.0467(7) 0.0362(6) 0.0065(5) -0.0009(5) 0.0009(5)

loop_
_atom_type_symbol
_atom_type_description
_atom_type_scat_dispersion_real
_atom_type_scat_dispersion_imag
_atom_type_scat_source
C C 0.0033 0.0016 'International Tables Vol C Tables 4.2.6.8 and 6.1.1.4'
H H 0.0000 0.0000 'International Tables Vol C Tables 4.2.6.8 and 6.1.1.4'
N N 0.0061 0.0033 'International Tables Vol C Tables 4.2.6.8 and 6.1.1.4'
O O 0.0106 0.0060 'International Tables Vol C Tables 4.2.6.8 and 6.1.1.4'
Cl Cl 0.1484 0.1585 'International Tables Vol C Tables 4.2.6.8 and 6.1.1.4'
Mn Mn 0.3368 0.7283 'International Tables Vol C Tables 4.2.6.8 and 6.1.1.4'

loop_
_geom_angle_atom_site_label_1
_geom_angle_atom_site_label_2
_geom_angle_atom_site_label_3
_geom_angle
_geom_angle_site_symmetry_1
_geom_angle_site_symmetry_3
_geom_angle_publ_flag
O21 Mn1 O41 84.38(13) . . ?
O21 Mn1 O21' 24.4(6) . . ?
O41 Mn1 O21' 100.0(6) . . ?
O21 Mn1 O31 91.73(14) . . ?
O41 Mn1 O31 76.28(13) . . ?
O21' Mn1 O31 77.6(5) . . ?
O21 Mn1 N10 90.28(16) . . ?
O41 Mn1 N10 87.91(14) . . ?
O21' Mn1 N10 109.3(6) . . ?
O31 Mn1 N10 163.79(14) . . ?
O21 Mn1 N4 129.82(15) . . ?
O41 Mn1 N4 132.21(13) . . ?
O21' Mn1 N4 105.9(7) . . ?
O31 Mn1 N4 71.24(13) . . ?
N10 Mn1 N4 118.89(14) . . ?
O21 Mn1 N7 152.90(15) . . ?
O41 Mn1 N7 72.22(12) . . ?
O21' Mn1 N7 170.9(5) . . ?
O31 Mn1 N7 95.70(13) . . ?
N10 Mn1 N7 75.71(15) . . ?
N4 Mn1 N7 77.12(13) . . ?
O21 Mn1 N1 74.66(13) . . ?
O41 Mn1 N1 153.39(14) . . ?
O21' Mn1 N1 66.5(5) . . ?
O31 Mn1 N1 119.85(14) . . ?
N10 Mn1 N1 76.16(15) . . ?
N4 Mn1 N1 74.40(14) . . ?
N7 Mn1 N1 122.50(13) . . ?
C2 N1 C21 109.5(4) . . ?
C2 N1 C12 110.8(4) . . ?
C21 N1 C12 113.6(4) . . ?
C2 N1 C21' 130.3(13) . . ?
C21 N1 C21' 27.3(10) . . ?
C12 N1 C21' 87.7(10) . . ?
C2 N1 Mn1 110.2(3) . . ?
C21 N1 Mn1 106.6(3) . . ?
C12 N1 Mn1 105.9(3) . . ?
C21' N1 Mn1 107.8(10) . . ?
N1 C2 C3 111.1(4) . . ?
N1 C2 H2A 109.4 . . ?
C3 C2 H2A 109.4 . . ?
N1 C2 H2B 109.4 . . ?
C3 C2 H2B 109.4 . . ?
H2A C2 H2B 108.0 . . ?
N4 C3 C2 111.1(4) . . ?
N4 C3 H3A 109.4 . . ?
C2 C3 H3A 109.4 . . ?
N4 C3 H3B 109.4 . . ?
C2 C3 H3B 109.4 . . ?
H3A C3 H3B 108.0 . . ?
N4 C5 C6 113.0(4) . . ?
N4 C5 H5A 109.0 . . ?
C6 C5 H5A 109.0 . . ?
N4 C5 H5B 109.0 . . ?
C6 C5 H5B 109.0 . . ?
H5A C5 H5B 107.8 . . ?
N7 C6 C5 111.9(4) . . ?
N7 C6 H6A 109.2 . . ?
C5 C6 H6A 109.2 . . ?
N7 C6 H6B 109.2 . . ?
C5 C6 H6B 109.2 . . ?
H6A C6 H6B 107.9 . . ?
C41 N7 C6 112.8(4) . . ?
C41 N7 C8 110.0(4) . . ?
C6 N7 C8 111.2(4) . . ?
C41 N7 Mn1 104.2(3) . . ?
C6 N7 Mn1 108.8(3) . . ?
C8 N7 Mn1 109.5(3) . . ?
N7 C8 C9 110.8(4) . . ?
N7 C8 H8A 109.5 . . ?
C9 C8 H8A 109.5 . . ?
N7 C8 H8B 109.5 . . ?
C9 C8 H8B 109.5 . . ?
H8A C8 H8B 108.1 . . ?
N10 C9 C8 110.0(4) . . ?
N10 C9 H9A 109.7 . . ?
C8 C9 H9A 109.7 . . ?
N10 C9 H9B 109.7 . . ?
C8 C9 H9B 109.7 . . ?
H9A C9 H9B 108.2 . . ?
O1S C2S C3S 108.5(8) . . ?
O1S C2S H2S1 110.0 . . ?
C3S C2S H2S1 110.0 . . ?
O1S C2S H2S2 110.0 . . ?
C3S C2S H2S2 110.0 . . ?
H2S1 C2S H2S2 108.4 . . ?
C2S C3S H3S1 109.5 . . ?
C2S C3S H3S2 109.5 . . ?
H3S1 C3S H3S2 109.5 . . ?
C2S C3S H3S3 109.5 . . ?
H3S1 C3S H3S3 109.5 . . ?
H3S2 C3S H3S3 109.5 . . ?
C9 N10 C11 113.4(4) . . ?
C9 N10 C51' 97.8(12) . . ?
C11 N10 C51' 105(2) . . ?
C9 N10 Mn1 109.7(3) . . ?
C11 N10 Mn1 110.7(3) . . ?
C51' N10 Mn1 119.8(18) . . ?
C9 N10 H10A 107.1 . . ?
C11 N10 H10A 107.0 . . ?
C51' N10 H10A 12.0 . . ?
Mn1 N10 H10A 108.7 . . ?
N10 C51' C52' 109.8(18) . . ?
N10 C51' H10A 16.3 . . ?
C52' C51' H10A 94.8 . . ?
N10 C51' H51A 109.7 . . ?
C52' C51' H51A 109.7 . . ?
H10A C51' H51A 110.6 . . ?
N10 C51' H51B 109.7 . . ?
C52' C51' H51B 109.7 . . ?
H10A C51' H51B 122.8 . . ?
H51A C51' H51B 108.2 . . ?
O51' C52' N51' 129(2) . . ?
O51' C52' C51' 118(2) . . ?
N51' C52' C51' 112(2) . . ?
N10 C11 C12 110.4(4) . . ?
N10 C11 H11A 109.6 . . ?
C12 C11 H11A 109.6 . . ?
N10 C11 H11B 109.6 . . ?
C12 C11 H11B 109.6 . . ?
H11A C11 H11B 108.1 . . ?
N1 C12 C11 113.1(4) . . ?
N1 C12 H12A 109.0 . . ?
C11 C12 H12A 109.0 . . ?
N1 C12 H12B 109.0 . . ?
C11 C12 H12B 109.0 . . ?
H12A C12 H12B 107.8 . . ?
N1 C21 C22 111.0(4) . . ?
N1 C21 H21A 109.4 . . ?
C22 C21 H21A 109.4 . . ?
N1 C21 H21B 109.4 . . ?
C22 C21 H21B 109.4 . . ?
H21A C21 H21B 108.0 . . ?
O21 C22 N21 122.4(5) . . ?
O21 C22 C21 120.6(5) . . ?
N21 C22 C21 116.8(5) . . ?
C22 O21 Mn1 119.6(3) . . ?
C22 N21 H21C 120.0 . . ?
C22 N21 H21D 120.0 . . ?
H21C N21 H21D 120.0 . . ?
C22' C21' N1 101.8(18) . . ?
C22' C21' H21E 111.4 . . ?
N1 C21' H21E 111.4 . . ?
C22' C21' H21F 111.4 . . ?
N1 C21' H21F 111.4 . . ?
H21E C21' H21F 109.3 . . ?
O21' C22' N21' 125(2) . . ?
O21' C22' C21' 121(2) . . ?
N21' C22' C21' 114(2) . . ?
C22' O21' Mn1 121.0(16) . . ?
C22' N21' H21G 120.0 . . ?
C22' N21' H21H 120.0 . . ?
H21G N21' H21H 120.0 . . ?
C31 N4 C5 108.5(4) . . ?
C31 N4 C3 111.1(4) . . ?
C5 N4 C3 111.5(4) . . ?
C31 N4 Mn1 108.2(3) . . ?
C5 N4 Mn1 108.2(3) . . ?
C3 N4 Mn1 109.3(3) . . ?
N4 C31 C32 108.8(4) . . ?
N4 C31 H31A 109.9 . . ?
C32 C31 H31A 109.9 . . ?
N4 C31 H31B 109.9 . . ?
C32 C31 H31B 109.9 . . ?
H31A C31 H31B 108.3 . . ?
O31 C32 N31 123.1(4) . . ?
O31 C32 C31 120.4(5) . . ?
N31 C32 C31 116.5(5) . . ?
C32 O31 Mn1 117.3(3) . . ?
C32 N31 H31 120.0 . . ?
C32 N31 H32 120.0 . . ?
H31 N31 H32 120.0 . . ?
N7 C41 C42 110.0(4) . . ?
N7 C41 H41A 109.7 . . ?
C42 C41 H41A 109.7 . . ?
N7 C41 H41B 109.7 . . ?
C42 C41 H41B 109.7 . . ?
H41A C41 H41B 108.2 . . ?
O41 C42 N41 122.7(4) . . ?
O41 C42 C41 120.4(4) . . ?
N41 C42 C41 116.9(4) . . ?
C42 N41 H41 120.0 . . ?
C42 N41 H42 120.0 . . ?
H41 N41 H42 120.0 . . ?
C42 O41 Mn1 115.2(3) . . ?
Cl3 Mn2 Cl4 110.04(5) . . ?
Cl3 Mn2 Cl1 111.34(6) . . ?
Cl4 Mn2 Cl1 107.71(5) . . ?
Cl3 Mn2 Cl2 111.75(6) . . ?
Cl4 Mn2 Cl2 111.66(5) . . ?
Cl1 Mn2 Cl2 104.16(6) . . ?

loop_
_geom_bond_atom_site_label_1
_geom_bond_atom_site_label_2
_geom_bond_distance
_geom_bond_site_symmetry_2
_geom_bond_publ_flag
Mn1 O21 2.162(4) . ?
Mn1 O41 2.238(3) . ?
Mn1 O21' 2.28(2) . ?
Mn1 O31 2.297(4) . ?
Mn1 N10 2.312(5) . ?
Mn1 N4 2.348(4) . ?
Mn1 N7 2.351(4) . ?
Mn1 N1 2.423(4) . ?
N1 C2 1.478(7) . ?
N1 C21 1.483(7) . ?
N1 C12 1.490(7) . ?
N1 C21' 1.59(3) . ?
C2 C3 1.516(7) . ?
C2 H2A 0.9900 . ?
C2 H2B 0.9900 . ?
C3 N4 1.482(5) . ?
C3 H3A 0.9900 . ?
C3 H3B 0.9900 . ?
C5 N4 1.481(6) . ?
C5 C6 1.521(7) . ?
C5 H5A 0.9900 . ?
C5 H5B 0.9900 . ?
C6 N7 1.480(6) . ?
C6 H6A 0.9900 . ?
C6 H6B 0.9900 . ?
N7 C41 1.475(6) . ?
N7 C8 1.487(6) . ?
C8 C9 1.512(7) . ?
C8 H8A 0.9900 . ?
C8 H8B 0.9900 . ?
C9 N10 1.476(7) . ?
C9 H9A 0.9900 . ?
C9 H9B 0.9900 . ?
O1S C2S 1.419(10) . ?
O1S H1S 0.8400 . ?
C2S C3S 1.535(14) . ?
C2S H2S1 0.9900 . ?
C2S H2S2 0.9900 . ?
C3S H3S1 0.9800 . ?
C3S H3S2 0.9800 . ?
C3S H3S3 0.9800 . ?
N10 C11 1.479(6) . ?
N10 C51' 1.49(2) . ?
N10 H10A 0.8846 . ?
C51' C52' 1.519(19) . ?
C51' H10A 0.6563 . ?
C51' H51A 0.9900 . ?
C51' H51B 0.9900 . ?
C52' O51' 1.252(18) . ?
C52' N51' 1.297(19) . ?
C11 C12 1.507(8) . ?
C11 H11A 0.9900 . ?
C11 H11B 0.9900 . ?
C12 H12A 0.9900 . ?
C12 H12B 0.9900 . ?
C21 C22 1.524(8) . ?
C21 H21A 0.9900 . ?
C21 H21B 0.9900 . ?
C22 O21 1.245(6) . ?
C22 N21 1.313(7) . ?
N21 H21C 0.8800 . ?
N21 H21D 0.8800 . ?
C21' C22' 1.503(18) . ?
C21' H21E 0.9900 . ?
C21' H21F 0.9900 . ?
C22' O21' 1.235(17) . ?
C22' N21' 1.321(18) . ?
N21' H21G 0.8800 . ?
N21' H21H 0.8800 . ?
N4 C31 1.480(6) . ?
C31 C32 1.510(6) . ?
C31 H31A 0.9900 . ?
C31 H31B 0.9900 . ?
C32 O31 1.236(6) . ?
C32 N31 1.320(6) . ?
N31 H31 0.8800 . ?
N31 H32 0.8800 . ?
C41 C42 1.517(6) . ?
C41 H41A 0.9900 . ?
C41 H41B 0.9900 . ?
C42 O41 1.239(6) . ?
C42 N41 1.314(6) . ?
N41 H41 0.8800 . ?
N41 H42 0.8800 . ?
Mn2 Cl3 2.3260(15) . ?
Mn2 Cl4 2.3624(15) . ?
Mn2 Cl1 2.3831(14) . ?
Mn2 Cl2 2.4085(15) . ?

loop_
_geom_hbond_atom_site_label_D
_geom_hbond_atom_site_label_H
_geom_hbond_atom_site_label_A
_geom_hbond_distance_DH
_geom_hbond_distance_HA
_geom_hbond_distance_DA
_geom_hbond_angle_DHA
_geom_hbond_site_symmetry_A
O1S H1S Cl2 0.84 2.64 3.301(7) 136.6 1_455
N21 H21C Cl2 0.88 2.44 3.309(5) 171.7 .
N21 H21D Cl1 0.88 2.42 3.287(5) 170.4 4_575
N21' H21H Cl1 0.88 2.39 3.26(3) 171.0 4_575
N31 H32 Cl2 0.88 2.59 3.373(5) 148.2 2_646
N31 H31 Cl1 0.88 2.81 3.549(4) 143.0 3_767
N41 H41 O41 0.88 2.24 3.030(5) 149.1 3_667
N41 H41 O41 0.88 2.24 3.030(5) 149.1 3_667
N41 H42 Cl2 0.88 2.57 3.439(4) 167.4 3_667
N10 H10A O1S 0.88 2.10 2.917(8) 153.6 .
